data_7251114
loop_
_publ_author_name
'Smirnov, Andrey S.'
'Katlenok, Eugene A.'
'Vakhrushev, Aleksandr Yu.'
'Krasilnikov, Vitalii A.'
'Belskaya, Nataliya P.'
'Katkova, Svetlana A.'
'Bokach, Nadezhda A.'

_publ_section_title
;
 Divergent noncovalent interactions of isomeric nitrile and isocyanide
 groups in selenodiazole--triazole cocrystals: \s-hole chalcogen bonding
 versus \p--\p stacking
;
_journal_issue 45
_journal_name_full CrystEngComm
_journal_page_first 7390
_journal_page_last 7398
_journal_paper_doi 10.1039/D5CE00888C
_journal_volume 27
_journal_year 2025
_chemical_formula_moiety 'C4 N4 Se, C14 H12 N6 O'
_chemical_formula_sum 'C18 H12 N10 O Se'
_chemical_formula_weight 463.34
_chemical_name_systematic
'Cocryastals of 2-(4-isocyanophenyl)-5-morpholino-2H-1,2,3-triazole-4-carbonitrile with 1,2,5-selenadiazole-3,4-dicarbonitrile'
_space_group_crystal_system monoclinic
_space_group_IT_number 14
_space_group_name_Hall '-P 2ybc'
_space_group_name_H-M_alt 'P 1 21/c 1'
_atom_sites_solution_hydrogens geom
_atom_sites_solution_primary dual
_audit_creation_date 2025-08-28
_audit_creation_method
;
Olex2 1.5
(compiled 2025.07.13 svn.rb7424aed for OlexSys, GUI svn.r7314)
;
_audit_update_record
;
2025-08-29 deposited with the CCDC.	2025-10-21 downloaded from the CCDC.
;
_cell_angle_alpha 90
_cell_angle_beta 94.3180(10)
_cell_angle_gamma 90
_cell_formula_units_Z 4
_cell_length_a 11.0474(2)
_cell_length_b 21.2353(2)
_cell_length_c 8.10380(10)
_cell_measurement_reflns_used 12917
_cell_measurement_temperature 100.00(10)
_cell_measurement_theta_max 78.2280
_cell_measurement_theta_min 3.9680
_cell_volume 1895.71(5)
_computing_cell_refinement 'CrysAlisPro 1.171.41.103a (Rigaku OD, 2021)'
_computing_data_collection 'CrysAlisPro 1.171.41.103a (Rigaku OD, 2021)'
_computing_data_reduction 'CrysAlisPro 1.171.41.103a (Rigaku OD, 2021)'
_computing_molecular_graphics 'Olex2 1.5 (Dolomanov et al., 2009)'
_computing_publication_material 'Olex2 1.5 (Dolomanov et al., 2009)'
_computing_structure_refinement 'SHELXL 2019/3 (Sheldrick, 2015)'
_computing_structure_solution 'SHELXT 2018/2 (Sheldrick, 2018)'
_diffrn_ambient_environment N~2~
_diffrn_ambient_temperature 100.00(10)
_diffrn_detector 'Hybrid Pixel Array Detector'
_diffrn_detector_area_resol_mean 10.0000
_diffrn_detector_type HyPix
_diffrn_measured_fraction_theta_full 1.000
_diffrn_measured_fraction_theta_max 0.977
_diffrn_measurement_details
;
List of Runs (angles in degrees, time in seconds):

  # Type    Start    End  Width  t~exp~   \w     \q     \k     \f   Frames
#--------------------------------------------------------------------------
  1  \w    -69.00  12.00   0.50    0.08    --  -47.38  86.00-145.00  162
  2  \w    -20.00  59.00   0.50    0.08    --   47.38 -86.00  96.00  158
  3  \w    -65.00 -39.00   0.50    0.34    -- -106.00  86.00-145.00   52
  4  \w   -170.00-140.00   0.50    0.34    -- -106.00 -86.00  96.00   60
  5  \w   -106.00 -81.00   0.50    0.34    -- -106.00 -86.00  96.00   50
  6  \w     88.00 176.00   0.50    0.34    --  113.25  86.00-145.00  176
  7  \w    -15.00  11.00   0.50    0.08    --  -47.38  19.00   0.00   52
  8  \w   -110.00 -84.00   0.50    0.08    --  -47.38-125.00-180.00   52
  9  \w    -99.00 -73.00   0.50    0.08    --  -47.38-125.00-120.00   52
 10  \w   -105.00 -73.00   0.50    0.08    --  -47.38-125.00   0.00   64
 11  \w     76.00 103.00   0.50    0.08    --   47.38 125.00  60.00   54
 12  \w    -70.00 -34.00   0.50    0.34    -- -106.00  61.00   0.00   72
 13  \w    -71.00 -39.00   0.50    0.34    -- -106.00  61.00 -30.00   64
 14  \w    -65.00 -38.00   0.50    0.34    -- -106.00  61.00-180.00   54
 15  \w   -116.00 -90.00   0.50    0.34    -- -106.00 -61.00-180.00   52
 16  \w    -72.00 -34.00   0.50    0.34    -- -106.00  77.00  30.00   76
 17  \w    -64.00 -34.00   0.50    0.34    -- -106.00  61.00-150.00   60
 18  \w    -69.00 -44.00   0.50    0.34    -- -106.00  61.00  60.00   50
 19  \w   -176.00-115.00   0.50    0.34    -- -106.00 -15.00  30.00  122
 20  \w     42.00  67.00   0.50    0.34    --  113.25 -61.00-120.00   50
 21  \w     42.00 106.00   0.50    0.34    --  113.25-125.00  90.00  128
 22  \w     51.00 103.00   0.50    0.34    --  113.25-125.00  60.00  104
 23  \w     53.00 105.00   0.50    0.34    --  113.25 -77.00 -60.00  104
 24  \w     45.00  70.00   0.50    0.34    --  113.25 -61.00 120.00   50
 25  \w    103.00 175.00   0.50    0.34    --  113.25  15.00-180.00  144
 26  \w     57.00 127.00   0.50    0.34    --  113.25 -86.00  96.00  140
 27  \w   -124.00 -98.00   0.50    0.34    -- -106.00  86.00-145.00   52
 28  \w    -26.00  -1.00   0.50    0.08    --  -47.38  19.00   0.00   50
 29  \w    -14.00  25.00   0.50    0.08    --   47.38 -19.00 150.00   78
 30  \w     -2.00  25.00   0.50    0.08    --   47.38 -19.00 -90.00   54
 31  \w      8.00  37.00   0.50    0.08    --   47.38 -37.00 120.00   58
 32  \w    -25.00  26.00   0.50    0.08    --   47.38 -19.00-150.00  102
 33  \w     -1.00  31.00   0.50    0.08    --   47.38 -37.00-180.00   64
 34  \w     90.00 118.00   0.50    0.08    --   47.38  37.00 -30.00   56
 35  \w     52.00  77.00   0.50    0.08    --   47.38  37.00 -30.00   50
 36  \w    -23.00   4.00   0.50    0.08    --   47.38 -37.00 120.00   54
 37  \w   -141.00 -95.00   0.50    0.34    -- -106.00 -30.00 -60.00   92
 38  \w   -111.00 -85.00   0.50    0.34    -- -106.00 125.00  90.00   52
 39  \w    -66.00 -34.00   0.50    0.34    -- -106.00 125.00  90.00   64
 40  \w   -114.00 -89.00   0.50    0.34    -- -106.00 -61.00 150.00   50
 41  \w   -176.00-150.00   0.50    0.34    -- -106.00 -30.00 -60.00   52
 42  \w    -71.00 -46.00   0.50    0.34    -- -106.00  61.00  90.00   50
 43  \w   -177.00 -94.00   0.50    0.34    -- -106.00 -30.00   0.00  166
 44  \w   -108.00 -83.00   0.50    0.34    -- -106.00 -77.00 150.00   50
 45  \w   -126.00 -93.00   0.50    0.34    -- -106.00 -30.00 -30.00   66
 46  \w    -64.00 -37.00   0.50    0.34    -- -106.00  61.00 -60.00   54
 47  \w    -65.00 -40.00   0.50    0.34    -- -106.00 125.00 120.00   50
 48  \w   -173.00 -86.00   0.50    0.34    -- -106.00 -94.00 120.00  174
 49  \w   -177.00-148.00   0.50    0.34    -- -106.00 -30.00 -90.00   58
 50  \w   -173.00-136.00   0.50    0.34    -- -106.00 -30.00 -30.00   74
 51  \w     71.00 111.00   0.50    0.34    --  113.25-125.00 -90.00   80
 52  \w     49.00  93.00   0.50    0.34    --  113.25 -94.00-120.00   88
 53  \w    118.00 144.00   0.50    0.34    --  113.25  77.00 150.00   52
 54  \w     91.00 116.00   0.50    0.34    --  113.25  77.00 150.00   50
 55  \w    124.00 176.00   0.50    0.34    --  113.25  45.00 -30.00  104
 56  \w     76.00 102.00   0.50    0.34    --  113.25 -94.00  60.00   52
 57  \w     43.00  69.00   0.50    0.34    --  113.25-125.00 150.00   52
 58  \w     45.00  78.00   0.50    0.34    --  113.25-125.00-120.00   66
 59  \w    131.00 177.00   0.50    0.34    --  113.25  45.00 -90.00   92
 60  \w    101.00 127.00   0.50    0.34    --  113.25  45.00 -90.00   52
 61  \w    130.00 143.50   0.50    0.34    --  113.25  45.00 -60.00   27
;
_diffrn_measurement_device 'four-circle diffractometer'
_diffrn_measurement_device_type 'XtaLAB Synergy, Single source at home/near, HyPix'
_diffrn_measurement_method '\w scans'
_diffrn_orient_matrix_type 'CrysAlisPro convention (1999,Acta A55,543-557)'
_diffrn_orient_matrix_UB_11 0.0392826000
_diffrn_orient_matrix_UB_12 0.0589297000
_diffrn_orient_matrix_UB_13 0.1013046000
_diffrn_orient_matrix_UB_21 0.1299047000
_diffrn_orient_matrix_UB_22 -0.0264245000
_diffrn_orient_matrix_UB_23 0.0263193000
_diffrn_orient_matrix_UB_31 0.0336919000
_diffrn_orient_matrix_UB_32 0.0330459000
_diffrn_orient_matrix_UB_33 -0.1593807000
_diffrn_radiation_monochromator mirror
_diffrn_radiation_probe x-ray
_diffrn_radiation_type 'Cu K\a'
_diffrn_radiation_wavelength 1.54184
_diffrn_reflns_av_R_equivalents 0.0677
_diffrn_reflns_av_unetI/netI 0.0404
_diffrn_reflns_Laue_measured_fraction_full 1.000
_diffrn_reflns_Laue_measured_fraction_max 0.977
_diffrn_reflns_limit_h_max 14
_diffrn_reflns_limit_h_min -13
_diffrn_reflns_limit_k_max 26
_diffrn_reflns_limit_k_min -26
_diffrn_reflns_limit_l_max 9
_diffrn_reflns_limit_l_min -10
_diffrn_reflns_number 28150
_diffrn_reflns_point_group_measured_fraction_full 1.000
_diffrn_reflns_point_group_measured_fraction_max 0.977
_diffrn_reflns_theta_full 67.684
_diffrn_reflns_theta_max 80.063
_diffrn_reflns_theta_min 4.013
_diffrn_source 'micro-focus sealed X-ray tube'
_diffrn_source_type 'PhotonJet (Cu) X-ray Source'
_exptl_absorpt_coefficient_mu 2.988
_exptl_absorpt_correction_T_max 1.00000
_exptl_absorpt_correction_T_min 0.76199
_exptl_absorpt_correction_type multi-scan
_exptl_absorpt_process_details
;
CrysAlisPro 1.171.41.103a (Rigaku Oxford Diffraction, 2021)
Empirical absorption correction using spherical harmonics,
implemented in SCALE3 ABSPACK scaling algorithm.
;
_exptl_crystal_colour 'clear yellowish yellow'
_exptl_crystal_colour_lustre clear
_exptl_crystal_colour_modifier yellowish
_exptl_crystal_colour_primary yellow
_exptl_crystal_density_diffrn 1.623
_exptl_crystal_description plate
_exptl_crystal_F_000 928
_exptl_crystal_recrystallization_method 'Evaporation the mixture of two components in dichloromethane'
_exptl_crystal_size_max 0.3
_exptl_crystal_size_mid 0.2
_exptl_crystal_size_min 0.1
_refine_diff_density_max 0.630
_refine_diff_density_min -0.769
_refine_diff_density_rms 0.086
_refine_ls_extinction_method none
_refine_ls_goodness_of_fit_ref 0.969
_refine_ls_hydrogen_treatment constr
_refine_ls_matrix_type full
_refine_ls_number_parameters 271
_refine_ls_number_reflns 4045
_refine_ls_number_restraints 0
_refine_ls_restrained_S_all 0.969
_refine_ls_R_factor_all 0.0409
_refine_ls_R_factor_gt 0.0368
_refine_ls_shift/su_max 0.003
_refine_ls_shift/su_mean 0.000
_refine_ls_structure_factor_coef Fsqd
_refine_ls_weighting_details 'w=1/[\s^2^(Fo^2^)+(0.1000P)^2^] where P=(Fo^2^+2Fc^2^)/3'
_refine_ls_weighting_scheme calc
_refine_ls_wR_factor_gt 0.1136
_refine_ls_wR_factor_ref 0.1200
_reflns_Friedel_coverage 0.000
_reflns_number_gt 3591
_reflns_number_total 4045
_reflns_threshold_expression 'I > 2\s(I)'
_cod_data_source_file d5ce00888c2.cif
_cod_data_source_block 073-002_a564_auto
_cod_depositor_comments 'Adding full bibliography for 7251113--7251115.cif.'
_cod_database_code 7251114
_shelx_shelxl_version_number 2019/3
_chemical_oxdiff_formula 'C18 H13 n1o O Se '
_shelx_space_group_comment
;
The symmetry employed for this shelxl refinement is uniquely defined
by the following loop, which should always be used as a source of
symmetry information in preference to the above space-group names.
They are only intended as comments.
;
_olex2_refinement_description
;
1.a Secondary CH2 refined with riding coordinates:
 C11(H11A,H11B), C12(H12A,H12B), C14(H14A,H14B), C13(H13A,H13B)
1.b Aromatic/amide H refined with riding coordinates:
 C6(H6), C4(H4), C3(H3), C7(H7)
;
_olex2_submission_special_instructions 'No special instructions were received'
_oxdiff_exptl_absorpt_empirical_details
;
Empirical correction (ABSPACK) includes:
- Absorption correction using spherical harmonics
- Frame scaling
;
_oxdiff_exptl_absorpt_empirical_full_max 2.095
_oxdiff_exptl_absorpt_empirical_full_min 0.424

loop_
_space_group_symop_operation_xyz
'x, y, z'
'-x, y+1/2, -z+1/2'
'-x, -y, -z'
'x, -y-1/2, z-1/2'

loop_
_atom_site_label
_atom_site_type_symbol
_atom_site_fract_x
_atom_site_fract_y
_atom_site_fract_z
_atom_site_U_iso_or_equiv
_atom_site_adp_type
_atom_site_occupancy
_atom_site_site_symmetry_order
_atom_site_calc_flag
_atom_site_refinement_flags_posn
_atom_site_refinement_flags_adp
_atom_site_refinement_flags_occupancy
_atom_site_disorder_assembly
_atom_site_disorder_group
Se1 Se 0.86863(2) 0.77954(2) 0.61864(3) 0.02062(12) Uani 1 1 d . . . . .
O1 O 0.45509(14) 0.11141(7) 0.3154(2) 0.0235(3) Uani 1 1 d . . . . .
N3 N 0.69760(16) 0.30546(8) 0.4258(2) 0.0183(3) Uani 1 1 d . . . . .
N2 N 0.78853(16) 0.33550(8) 0.5139(2) 0.0179(3) Uani 1 1 d . . . . .
N4 N 0.86834(15) 0.29924(8) 0.5973(2) 0.0181(4) Uani 1 1 d . . . . .
N5 N 0.64923(16) 0.19788(8) 0.3789(2) 0.0185(4) Uani 1 1 d . . . . .
N1 N 0.81382(17) 0.59671(8) 0.5289(2) 0.0214(4) Uani 1 1 d . . . . .
N7 N 0.74687(17) 0.79319(9) 0.4611(2) 0.0223(4) Uani 1 1 d . . . . .
N8 N 0.89620(19) 0.86209(8) 0.6480(2) 0.0240(4) Uani 1 1 d . . . . .
N6 N 0.95112(18) 0.14729(9) 0.6917(3) 0.0266(4) Uani 1 1 d . . . . .
C2 C 0.8067(2) 0.53094(9) 0.5258(3) 0.0203(4) Uani 1 1 d . . . . .
C5 C 0.79498(19) 0.40233(9) 0.5179(3) 0.0182(4) Uani 1 1 d . . . . .
C9 C 0.82764(19) 0.24038(9) 0.5615(3) 0.0186(4) Uani 1 1 d . . . . .
N10 N 0.8245(3) 1.01397(10) 0.5277(3) 0.0404(6) Uani 1 1 d . . . . .
N9 N 0.5725(2) 0.90550(12) 0.2435(3) 0.0406(5) Uani 1 1 d . . . . .
C10 C 0.8945(2) 0.18826(10) 0.6329(3) 0.0203(4) Uani 1 1 d . . . . .
C6 C 0.7088(2) 0.43690(9) 0.4225(3) 0.0215(4) Uani 1 1 d . . . . .
H6 H 0.646724 0.416170 0.355533 0.026 Uiso 1 1 calc R U . . .
C8 C 0.72129(18) 0.24431(9) 0.4534(3) 0.0173(4) Uani 1 1 d . . . . .
C15 C 0.8205(2) 0.89242(9) 0.5454(3) 0.0214(4) Uani 1 1 d . . . . .
C4 C 0.8860(2) 0.43118(10) 0.6195(3) 0.0213(4) Uani 1 1 d . . . . .
H4 H 0.943109 0.406602 0.685052 0.026 Uiso 1 1 calc R U . . .
C11 C 0.6465(2) 0.13795(9) 0.4703(3) 0.0234(4) Uani 1 1 d . . . . .
H11A H 0.608716 0.144577 0.575846 0.028 Uiso 1 1 calc R U . . .
H11B H 0.730416 0.122595 0.496246 0.028 Uiso 1 1 calc R U . . .
C3 C 0.8918(2) 0.49617(10) 0.6233(3) 0.0213(4) Uani 1 1 d . . . . .
H3 H 0.953029 0.516907 0.691676 0.026 Uiso 1 1 calc R U . . .
C7 C 0.7148(2) 0.50200(10) 0.4266(3) 0.0226(4) Uani 1 1 d . . . . .
H7 H 0.656803 0.526585 0.362495 0.027 Uiso 1 1 calc R U . . .
C18 C 0.8226(2) 0.96019(11) 0.5374(3) 0.0272(5) Uani 1 1 d . . . . .
C16 C 0.73712(19) 0.85434(10) 0.4436(3) 0.0212(4) Uani 1 1 d . . . . .
C12 C 0.5742(2) 0.08920(9) 0.3663(3) 0.0242(4) Uani 1 1 d . . . . .
H12A H 0.617739 0.079062 0.267160 0.029 Uiso 1 1 calc R U . . .
H12B H 0.567935 0.050059 0.431429 0.029 Uiso 1 1 calc R U . . .
C1 C 0.8209(2) 0.65115(11) 0.5343(3) 0.0274(5) Uani 1 1 d . . . . .
C14 C 0.5288(2) 0.21908(9) 0.3113(3) 0.0207(4) Uani 1 1 d . . . . .
H14A H 0.537751 0.255751 0.237813 0.025 Uiso 1 1 calc R U . . .
H14B H 0.480046 0.232388 0.402899 0.025 Uiso 1 1 calc R U . . .
C13 C 0.4641(2) 0.16639(10) 0.2150(3) 0.0244(4) Uani 1 1 d . . . . .
H13A H 0.381743 0.180517 0.174808 0.029 Uiso 1 1 calc R U . . .
H13B H 0.509105 0.155959 0.117418 0.029 Uiso 1 1 calc R U . . .
C17 C 0.6444(2) 0.88159(11) 0.3303(3) 0.0266(5) Uani 1 1 d . . . . .

loop_
_atom_site_aniso_label
_atom_site_aniso_U_11
_atom_site_aniso_U_22
_atom_site_aniso_U_33
_atom_site_aniso_U_23
_atom_site_aniso_U_13
_atom_site_aniso_U_12
Se1 0.02413(17) 0.01476(17) 0.02258(18) 0.00095(6) -0.00085(11) 0.00000(6)
O1 0.0214(7) 0.0197(7) 0.0292(8) -0.0017(5) 0.0003(6) -0.0043(5)
N3 0.0199(8) 0.0137(8) 0.0210(9) -0.0013(6) 0.0006(7) -0.0015(6)
N2 0.0184(8) 0.0145(7) 0.0205(8) -0.0008(6) 0.0004(6) -0.0005(6)
N4 0.0196(9) 0.0136(8) 0.0208(8) 0.0008(6) 0.0000(7) 0.0012(6)
N5 0.0181(8) 0.0139(9) 0.0229(9) -0.0002(6) -0.0019(7) -0.0023(6)
N1 0.0250(9) 0.0151(9) 0.0241(9) -0.0019(6) 0.0006(7) -0.0012(6)
N7 0.0206(9) 0.0211(8) 0.0254(9) 0.0000(7) 0.0019(7) -0.0034(7)
N8 0.0280(9) 0.0180(8) 0.0252(9) -0.0010(6) -0.0026(8) 0.0017(7)
N6 0.0264(10) 0.0211(9) 0.0314(10) 0.0020(7) -0.0030(8) 0.0005(7)
C2 0.0252(11) 0.0124(9) 0.0236(10) -0.0001(7) 0.0040(8) 0.0010(7)
C5 0.0201(9) 0.0128(9) 0.0219(10) -0.0001(7) 0.0021(8) -0.0005(7)
C9 0.0192(9) 0.0150(9) 0.0217(10) -0.0007(7) 0.0023(8) 0.0009(7)
N10 0.0587(15) 0.0207(10) 0.0413(13) -0.0014(8) 0.0005(11) 0.0051(9)
N9 0.0266(11) 0.0541(14) 0.0401(13) 0.0135(10) -0.0033(10) 0.0022(9)
C10 0.0210(9) 0.0161(9) 0.0234(10) -0.0004(7) -0.0003(8) -0.0025(7)
C6 0.0245(10) 0.0181(9) 0.0215(10) -0.0006(7) -0.0018(8) -0.0017(7)
C8 0.0175(9) 0.0154(9) 0.0192(10) 0.0008(7) 0.0031(7) 0.0002(7)
C15 0.0245(10) 0.0176(10) 0.0221(10) 0.0003(7) 0.0015(8) 0.0019(7)
C4 0.0242(10) 0.0167(10) 0.0225(11) 0.0008(7) -0.0021(8) 0.0003(7)
C11 0.0248(10) 0.0150(9) 0.0296(11) 0.0018(7) -0.0030(9) -0.0006(7)
C3 0.0235(10) 0.0168(10) 0.0233(11) -0.0013(7) -0.0011(8) -0.0019(7)
C7 0.0258(10) 0.0180(9) 0.0234(10) 0.0003(7) -0.0022(8) 0.0021(7)
C18 0.0334(12) 0.0225(11) 0.0252(11) -0.0004(8) -0.0006(9) 0.0056(8)
C16 0.0180(9) 0.0234(10) 0.0222(10) 0.0012(7) 0.0021(8) 0.0017(7)
C12 0.0241(10) 0.0160(9) 0.0321(12) -0.0021(8) -0.0002(9) -0.0022(7)
C1 0.0286(11) 0.0218(11) 0.0315(12) 0.0014(8) 0.0007(9) 0.0001(8)
C14 0.0198(10) 0.0173(10) 0.0241(11) 0.0011(7) -0.0049(9) -0.0011(7)
C13 0.0281(11) 0.0193(10) 0.0250(11) -0.0008(8) -0.0025(8) -0.0054(8)
C17 0.0198(10) 0.0317(11) 0.0281(12) 0.0024(9) 0.0011(9) -0.0010(8)

loop_
_atom_type_symbol
_atom_type_description
_atom_type_scat_dispersion_real
_atom_type_scat_dispersion_imag
_atom_type_scat_source
C C 0.0181 0.0091 'International Tables Vol C Tables 4.2.6.8 and 6.1.1.4'
H H 0.0000 0.0000 'International Tables Vol C Tables 4.2.6.8 and 6.1.1.4'
N N 0.0311 0.0180 'International Tables Vol C Tables 4.2.6.8 and 6.1.1.4'
O O 0.0492 0.0322 'International Tables Vol C Tables 4.2.6.8 and 6.1.1.4'
Se Se -0.7943 1.1372 'International Tables Vol C Tables 4.2.6.8 and 6.1.1.4'

loop_
_geom_angle_atom_site_label_1
_geom_angle_atom_site_label_2
_geom_angle_atom_site_label_3
_geom_angle
_geom_angle_site_symmetry_1
_geom_angle_site_symmetry_3
_geom_angle_publ_flag
N8 Se1 N7 92.69(9) . . ?
C12 O1 C13 109.32(16) . . ?
C8 N3 N2 104.00(16) . . ?
N3 N2 C5 121.26(17) . . ?
N4 N2 N3 115.99(17) . . ?
N4 N2 C5 122.74(17) . . ?
N2 N4 C9 103.36(17) . . ?
C8 N5 C11 115.54(17) . . ?
C8 N5 C14 114.88(16) . . ?
C14 N5 C11 113.54(16) . . ?
C1 N1 C2 178.7(2) . . ?
C16 N7 Se1 106.63(15) . . ?
C15 N8 Se1 107.72(16) . . ?
C3 C2 N1 119.0(2) . . ?
C7 C2 N1 119.28(19) . . ?
C7 C2 C3 121.73(19) . . ?
C6 C5 N2 118.90(19) . . ?
C6 C5 C4 122.02(19) . . ?
C4 C5 N2 119.07(19) . . ?
N4 C9 C10 118.41(19) . . ?
N4 C9 C8 109.00(17) . . ?
C8 C9 C10 132.58(19) . . ?
N6 C10 C9 178.1(2) . . ?
C5 C6 H6 120.5 . . ?
C7 C6 C5 118.98(19) . . ?
C7 C6 H6 120.5 . . ?
N3 C8 N5 121.43(19) . . ?
N3 C8 C9 107.65(18) . . ?
N5 C8 C9 130.90(18) . . ?
N8 C15 C18 120.7(2) . . ?
N8 C15 C16 116.12(19) . . ?
C16 C15 C18 123.2(2) . . ?
C5 C4 H4 120.6 . . ?
C3 C4 C5 118.87(19) . . ?
C3 C4 H4 120.6 . . ?
N5 C11 H11A 109.7 . . ?
N5 C11 H11B 109.7 . . ?
N5 C11 C12 109.80(18) . . ?
H11A C11 H11B 108.2 . . ?
C12 C11 H11A 109.7 . . ?
C12 C11 H11B 109.7 . . ?
C2 C3 H3 120.4 . . ?
C4 C3 C2 119.25(19) . . ?
C4 C3 H3 120.4 . . ?
C2 C7 H7 120.4 . . ?
C6 C7 C2 119.13(19) . . ?
C6 C7 H7 120.4 . . ?
N10 C18 C15 178.6(3) . . ?
N7 C16 C15 116.8(2) . . ?
N7 C16 C17 121.0(2) . . ?
C15 C16 C17 122.18(19) . . ?
O1 C12 C11 111.62(17) . . ?
O1 C12 H12A 109.3 . . ?
O1 C12 H12B 109.3 . . ?
C11 C12 H12A 109.3 . . ?
C11 C12 H12B 109.3 . . ?
H12A C12 H12B 108.0 . . ?
N5 C14 H14A 109.6 . . ?
N5 C14 H14B 109.6 . . ?
N5 C14 C13 110.14(17) . . ?
H14A C14 H14B 108.1 . . ?
C13 C14 H14A 109.6 . . ?
C13 C14 H14B 109.6 . . ?
O1 C13 C14 111.14(18) . . ?
O1 C13 H13A 109.4 . . ?
O1 C13 H13B 109.4 . . ?
C14 C13 H13A 109.4 . . ?
C14 C13 H13B 109.4 . . ?
H13A C13 H13B 108.0 . . ?
N9 C17 C16 177.2(3) . . ?

loop_
_geom_bond_atom_site_label_1
_geom_bond_atom_site_label_2
_geom_bond_distance
_geom_bond_site_symmetry_2
_geom_bond_publ_flag
Se1 N7 1.807(2) . ?
Se1 N8 1.7919(18) . ?
O1 C12 1.430(3) . ?
O1 C13 1.431(3) . ?
N3 N2 1.348(2) . ?
N3 C8 1.340(3) . ?
N2 N4 1.318(2) . ?
N2 C5 1.421(2) . ?
N4 C9 1.353(3) . ?
N5 C8 1.377(3) . ?
N5 C11 1.474(3) . ?
N5 C14 1.471(3) . ?
N1 C2 1.399(3) . ?
N1 C1 1.159(3) . ?
N7 C16 1.310(3) . ?
N8 C15 1.304(3) . ?
N6 C10 1.154(3) . ?
C2 C3 1.393(3) . ?
C2 C7 1.390(3) . ?
C5 C6 1.390(3) . ?
C5 C4 1.392(3) . ?
C9 C10 1.428(3) . ?
C9 C8 1.414(3) . ?
N10 C18 1.145(3) . ?
N9 C17 1.140(3) . ?
C6 H6 0.9500 . ?
C6 C7 1.384(3) . ?
C15 C18 1.441(3) . ?
C15 C16 1.439(3) . ?
C4 H4 0.9500 . ?
C4 C3 1.382(3) . ?
C11 H11A 0.9900 . ?
C11 H11B 0.9900 . ?
C11 C12 1.523(3) . ?
C3 H3 0.9500 . ?
C7 H7 0.9500 . ?
C16 C17 1.444(3) . ?
C12 H12A 0.9900 . ?
C12 H12B 0.9900 . ?
C14 H14A 0.9900 . ?
C14 H14B 0.9900 . ?
C14 C13 1.512(3) . ?
C13 H13A 0.9900 . ?
C13 H13B 0.9900 . ?

loop_
_geom_torsion_atom_site_label_1
_geom_torsion_atom_site_label_2
_geom_torsion_atom_site_label_3
_geom_torsion_atom_site_label_4
_geom_torsion
_geom_torsion_site_symmetry_1
_geom_torsion_site_symmetry_2
_geom_torsion_site_symmetry_3
_geom_torsion_site_symmetry_4
_geom_torsion_publ_flag
Se1 N7 C16 C15 0.6(2) . . . . ?
Se1 N7 C16 C17 -177.71(17) . . . . ?
Se1 N8 C15 C18 -178.62(18) . . . . ?
Se1 N8 C15 C16 1.3(2) . . . . ?
N3 N2 N4 C9 0.2(2) . . . . ?
N3 N2 C5 C6 -3.1(3) . . . . ?
N3 N2 C5 C4 175.70(19) . . . . ?
N2 N3 C8 N5 -177.96(18) . . . . ?
N2 N3 C8 C9 0.7(2) . . . . ?
N2 N4 C9 C10 179.92(18) . . . . ?
N2 N4 C9 C8 0.2(2) . . . . ?
N2 C5 C6 C7 179.86(19) . . . . ?
N2 C5 C4 C3 -179.87(18) . . . . ?
N4 N2 C5 C6 178.27(19) . . . . ?
N4 N2 C5 C4 -2.9(3) . . . . ?
N4 C9 C8 N3 -0.6(2) . . . . ?
N4 C9 C8 N5 177.9(2) . . . . ?
N5 C11 C12 O1 -55.0(2) . . . . ?
N5 C14 C13 O1 56.3(2) . . . . ?
N1 C2 C3 C4 -179.34(19) . . . . ?
N1 C2 C7 C6 179.32(19) . . . . ?
N7 Se1 N8 C15 -0.84(16) . . . . ?
N8 Se1 N7 C16 0.12(16) . . . . ?
N8 C15 C16 N7 -1.4(3) . . . . ?
N8 C15 C16 C17 176.9(2) . . . . ?
C5 N2 N4 C9 178.90(17) . . . . ?
C5 C6 C7 C2 0.0(3) . . . . ?
C5 C4 C3 C2 0.0(3) . . . . ?
C10 C9 C8 N3 179.8(2) . . . . ?
C10 C9 C8 N5 -1.7(4) . . . . ?
C6 C5 C4 C3 -1.1(3) . . . . ?
C8 N3 N2 N4 -0.6(2) . . . . ?
C8 N3 N2 C5 -179.31(17) . . . . ?
C8 N5 C11 C12 -174.28(18) . . . . ?
C8 N5 C14 C13 173.09(18) . . . . ?
C4 C5 C6 C7 1.0(3) . . . . ?
C11 N5 C8 N3 -152.78(18) . . . . ?
C11 N5 C8 C9 28.9(3) . . . . ?
C11 N5 C14 C13 -50.8(2) . . . . ?
C3 C2 C7 C6 -1.1(3) . . . . ?
C7 C2 C3 C4 1.1(3) . . . . ?
C18 C15 C16 N7 178.6(2) . . . . ?
C18 C15 C16 C17 -3.1(3) . . . . ?
C12 O1 C13 C14 -62.0(2) . . . . ?
C14 N5 C8 N3 -17.6(3) . . . . ?
C14 N5 C8 C9 164.1(2) . . . . ?
C14 N5 C11 C12 49.9(2) . . . . ?
C13 O1 C12 C11 61.5(2) . . . . ?
